data_1101039
loop_
_publ_author_name
'Bernal, J. D.'
'Djatlowa, E.'
'Kasarnowsky, I.'
'Reichstein, S.'
'Ward, A. G.'

_publ_section_title
;
The Structure of Strontium and Barium Peroxides, Sr O~2~ and Ba O~2~
;
_journal_name_full 'Zeitschrift f\"ur Kristallographie'
_journal_page_first 344
_journal_page_last 354
_journal_volume 92
_journal_year 1935
_chemical_formula_structural 'Sr O2'
_chemical_formula_sum 'O2 Sr'
_chemical_name_systematic 'Strontium peroxide'
_space_group_IT_number 139
_symmetry_cell_setting tetragonal
_symmetry_Int_Tables_number 139
_symmetry_space_group_name_Hall '-I 4 2'
_symmetry_space_group_name_H-M 'I 4/m m m'
_cell_angle_alpha 90
_cell_angle_beta 90
_cell_angle_gamma 90
_cell_formula_units_Z 2
_cell_length_a 3.55
_cell_length_b 3.55
_cell_length_c 6.55
_cell_volume 82.5
_exptl_crystal_density_meas 4.45
_cod_depositor_comments
;
The _journal_name_full tag was restored consulting three 
souces containing references to the original paper: 

1. Structure Types. Part 10: Space Groups (140) I4/mcm -- (136) P42/mnm.
Volume 43A10 2011. Editors: P. Villars, K. Cenzual.
ISBN: 978-3-642-19661-4-978-3-642-19662-1. Found via google books.

2. 24 Bernal JD, Djatlowa E, Kasarnowsky I, Reichstein S, Ward AG
The structure of Strontium and Barium Peroxides Sr0(2) and Ba0(2)
ZEITSCHRIFT FUR KRISTALLOGRAPHIE. 1935 DEC; 92 (5/6): 344-354.
Online publication list of Bernal J. D.
http://garfield.library.upenn.edu/histcomp/franklin-bernal-watson-crick/tg/3.html

3. Proceedings of the Chemical Society.
J. Chem. Soc., 1936, A001-A088
DOI: 10.1039/JR93600BA001 
;
_cod_database_code 1101039

loop_
_symmetry_equiv_pos_as_xyz
x,y,z
-x,-y,z
-x,y,z
x,-y,z
-y,x,z
y,-x,z
y,x,z
-y,-x,z
-x,-y,-z
x,y,-z
x,-y,-z
-x,y,-z
y,-x,-z
-y,x,-z
-y,-x,-z
y,x,-z
1/2+x,1/2+y,1/2+z
1/2-x,1/2-y,1/2+z
1/2-x,1/2+y,1/2+z
1/2+x,1/2-y,1/2+z
1/2-y,1/2+x,1/2+z
1/2+y,1/2-x,1/2+z
1/2+y,1/2+x,1/2+z
1/2-y,1/2-x,1/2+z
1/2-x,1/2-y,1/2-z
1/2+x,1/2+y,1/2-z
1/2+x,1/2-y,1/2-z
1/2-x,1/2+y,1/2-z
1/2+y,1/2-x,1/2-z
1/2-y,1/2+x,1/2-z
1/2-y,1/2-x,1/2-z
1/2+y,1/2+x,1/2-z

loop_
_atom_site_label
_atom_site_type_symbol
_atom_site_symmetry_multiplicity
_atom_site_Wyckoff_symbol
_atom_site_fract_x
_atom_site_fract_y
_atom_site_fract_z
_atom_site_occupancy
_atom_site_attached_hydrogens
_atom_site_calc_flag
Sr1 Sr2+ 2 a 0. 0. 0. 1. 0 d
O1 O1- 4 e 0. 0. 0.397 1. 0 d

loop_
_atom_type_symbol
_atom_type_oxidation_number
Sr2+ 2.000
O1- -1.000

loop_
_cod_related_entry_id
_cod_related_entry_database
_cod_related_entry_code
1 ChemSpider 14123

_cod_duplicate_entry 1010114
